data_7025283
loop_
_publ_author_name
'Fenton, Hazel'
'Tidmarsh, Ian S.'
'Ward, Michael D.'

_publ_section_title
;
 Hierarchical self-assembly of heteronuclear co-ordination networks.
;
_journal_issue 16
_journal_name_full 'Dalton transactions (Cambridge, England : 2003)'
_journal_page_first 3805
_journal_page_last 3815
_journal_paper_doi 10.1039/b926264d
_journal_volume 39
_journal_year 2010
_chemical_formula_sum 'C48 H36 Ag B3 F12 N12 Ni'
_chemical_formula_weight 1207.90
_chemical_name_systematic
;
?
;
_space_group_IT_number 148
_symmetry_cell_setting hexagonal
_symmetry_space_group_name_Hall '-R 3'
_symmetry_space_group_name_H-M 'R -3 :H'
_atom_sites_solution_hydrogens geom
_atom_sites_solution_primary direct
_atom_sites_solution_secondary difmap
_audit_creation_method SHELXL-97
_cell_angle_alpha 90.00
_cell_angle_beta 90.00
_cell_angle_gamma 120.00
_cell_formula_units_Z 6
_cell_length_a 17.8044(4)
_cell_length_b 17.8044(4)
_cell_length_c 37.1701(6)
_cell_measurement_reflns_used 6763
_cell_measurement_temperature 150(2)
_cell_measurement_theta_max 23.900
_cell_measurement_theta_min 2.289
_cell_volume 10204.2(4)
_computing_cell_refinement 'Bruker SMART'
_computing_data_collection 'Bruker SMART'
_computing_data_reduction 'Bruker SAINT'
_computing_molecular_graphics 'Bruker SHELXTL'
_computing_publication_material 'Bruker SHELXTL'
_computing_structure_refinement 'Bruker SHELXTL'
_computing_structure_solution 'Bruker SHELXTL'
_diffrn_ambient_temperature 150(2)
_diffrn_measured_fraction_theta_full 0.999
_diffrn_measured_fraction_theta_max 0.999
_diffrn_measurement_device_type 'CCD area detector'
_diffrn_measurement_method 'phi and omega scans'
_diffrn_radiation_monochromator graphite
_diffrn_radiation_source 'sealed tube'
_diffrn_radiation_type MoK\a
_diffrn_radiation_wavelength 0.71073
_diffrn_reflns_av_R_equivalents 0.0538
_diffrn_reflns_av_sigmaI/netI 0.0347
_diffrn_reflns_limit_h_max 21
_diffrn_reflns_limit_h_min -23
_diffrn_reflns_limit_k_max 23
_diffrn_reflns_limit_k_min -23
_diffrn_reflns_limit_l_max 48
_diffrn_reflns_limit_l_min -41
_diffrn_reflns_number 33761
_diffrn_reflns_theta_full 27.48
_diffrn_reflns_theta_max 27.48
_diffrn_reflns_theta_min 2.29
_exptl_absorpt_coefficient_mu 0.634
_exptl_absorpt_correction_T_max 0.9109
_exptl_absorpt_correction_T_min 0.8837
_exptl_absorpt_correction_type multi-scan
_exptl_absorpt_process_details SADABS
_exptl_crystal_colour Blue
_exptl_crystal_density_diffrn 1.179
_exptl_crystal_density_method 'not measured'
_exptl_crystal_description Block
_exptl_crystal_F_000 3636
_exptl_crystal_size_max 0.20
_exptl_crystal_size_mid 0.20
_exptl_crystal_size_min 0.15
_refine_diff_density_max 3.824
_refine_diff_density_min -1.373
_refine_diff_density_rms 0.166
_refine_ls_extinction_method none
_refine_ls_goodness_of_fit_ref 1.451
_refine_ls_hydrogen_treatment constr
_refine_ls_matrix_type full
_refine_ls_number_parameters 278
_refine_ls_number_reflns 5210
_refine_ls_number_restraints 228
_refine_ls_restrained_S_all 1.457
_refine_ls_R_factor_all 0.1240
_refine_ls_R_factor_gt 0.1087
_refine_ls_shift/su_max 0.000
_refine_ls_shift/su_mean 0.000
_refine_ls_structure_factor_coef Fsqd
_refine_ls_weighting_details 'calc w=1/[\s^2^(Fo^2^)+(0.2000P)^2^+0.0000P] where P=(Fo^2^+2Fc^2^)/3'
_refine_ls_weighting_scheme calc
_refine_ls_wR_factor_gt 0.3365
_refine_ls_wR_factor_ref 0.3515
_reflns_number_gt 4031
_reflns_number_total 5210
_reflns_threshold_expression >2sigma(I)
_cod_data_source_file b926264d.txt
_cod_data_source_block imw1310r-3
_cod_depositor_comments
;
The following automatic conversions were performed:

'_symmetry_cell_setting' value 'Hexagonal' changed to 'hexagonal'
according to /home/saulius/struct/CIF-dictionaries/cif_core.dic
dictionary named 'cif_core.dic' version 2.4.2 from
2011-04-26.

'_exptl_absorpt_correction_type' value 'Multi-scan'
changed to 'multi-scan' according to
/home/saulius/struct/CIF-dictionaries/cif_core.dic dictionary named
'cif_core.dic' version 2.4.2 from 2011-04-26.

Automatic conversion script
Id: cif_fix_values 1891 2012-01-12 08:04:46Z andrius 
;
_cod_original_sg_symbol_H-M 'R-3 '
_cod_database_code 7025283

loop_
_symmetry_equiv_pos_as_xyz
'x, y, z'
'-y, x-y, z'
'-x+y, -x, z'
'x+2/3, y+1/3, z+1/3'
'-y+2/3, x-y+1/3, z+1/3'
'-x+y+2/3, -x+1/3, z+1/3'
'x+1/3, y+2/3, z+2/3'
'-y+1/3, x-y+2/3, z+2/3'
'-x+y+1/3, -x+2/3, z+2/3'
'-x, -y, -z'
'y, -x+y, -z'
'x-y, x, -z'
'-x+2/3, -y+1/3, -z+1/3'
'y+2/3, -x+y+1/3, -z+1/3'
'x-y+2/3, x+1/3, -z+1/3'
'-x+1/3, -y+2/3, -z+2/3'
'y+1/3, -x+y+2/3, -z+2/3'
'x-y+1/3, x+2/3, -z+2/3'

loop_
_atom_site_label
_atom_site_type_symbol
_atom_site_fract_x
_atom_site_fract_y
_atom_site_fract_z
_atom_site_U_iso_or_equiv
_atom_site_adp_type
_atom_site_occupancy
_atom_site_symmetry_multiplicity
_atom_site_calc_flag
_atom_site_refinement_flags
_atom_site_disorder_assembly
_atom_site_disorder_group
Ag1 Ag 0.3333 0.6667 0.11735(4) 0.0718(5) Uani 1 3 d S . .
Ni1 Ni 0.0000 1.0000 0.11457(3) 0.0232(3) Uani 1 3 d S . .
N11 N 0.0697(3) 1.1129(3) 0.08329(11) 0.0301(9) Uani 1 1 d . . .
C12 C 0.0575(3) 1.1782(3) 0.09214(13) 0.0324(10) Uani 1 1 d . . .
C13 C 0.0925(4) 1.2547(4) 0.07196(15) 0.0422(13) Uani 1 1 d . . .
H13 H 0.0832 1.3007 0.0790 0.051 Uiso 1 1 calc R . .
C14 C 0.1410(5) 1.2625(4) 0.04150(17) 0.0533(16) Uani 1 1 d . . .
H14 H 0.1648 1.3134 0.0271 0.064 Uiso 1 1 calc R . .
C15 C 0.1538(4) 1.1939(4) 0.03261(17) 0.0504(15) Uani 1 1 d . . .
H15 H 0.1860 1.1970 0.0117 0.060 Uiso 1 1 calc R . .
C16 C 0.1195(4) 1.1215(4) 0.05429(13) 0.0374(12) Uani 1 1 d . . .
H16 H 0.1310 1.0762 0.0487 0.045 Uiso 1 1 calc R . .
N21 N -0.0970(3) 0.8400(3) 0.17163(12) 0.0336(9) Uani 1 1 d . . .
N22 N -0.0903(2) 0.8862(2) 0.14154(11) 0.0278(8) Uani 1 1 d . . .
C23 C -0.1660(3) 0.8416(3) 0.12464(14) 0.0308(10) Uani 1 1 d . . .
C24 C -0.2213(3) 0.7666(3) 0.14425(15) 0.0360(11) Uani 1 1 d . . .
H24 H -0.2792 0.7243 0.1383 0.043 Uiso 1 1 calc R . .
C25 C -0.1759(4) 0.7668(4) 0.17299(17) 0.0429(13) Uani 1 1 d . . .
H25 H -0.1955 0.7234 0.1911 0.051 Uiso 1 1 calc R . .
C26 C -0.0232(4) 0.8585(4) 0.19359(14) 0.0375(12) Uani 1 1 d . . .
H26A H -0.0437 0.8347 0.2180 0.045 Uiso 1 1 calc R . .
H26B H 0.0139 0.9222 0.1959 0.045 Uiso 1 1 calc R . .
C31 C 0.0304(4) 0.8223(3) 0.17932(15) 0.0375(12) Uani 1 1 d . . .
C32 C 0.0110(4) 0.7775(4) 0.14700(15) 0.0389(12) Uani 1 1 d . . .
H32 H -0.0375 0.7689 0.1331 0.047 Uiso 1 1 calc R . .
C33 C 0.0641(4) 0.7448(4) 0.13502(19) 0.0441(13) Uani 1 1 d . . .
H33 H 0.0523 0.7147 0.1128 0.053 Uiso 1 1 calc R . .
C34 C 0.1326(4) 0.7566(4) 0.1556(2) 0.0538(17) Uani 1 1 d . . .
C35 C 0.1511(4) 0.7994(5) 0.1892(2) 0.0595(18) Uani 1 1 d . . .
H35 H 0.1984 0.8059 0.2033 0.071 Uiso 1 1 calc R . .
C36 C 0.0994(4) 0.8317(5) 0.20120(19) 0.0541(16) Uani 1 1 d . . .
H36 H 0.1101 0.8599 0.2239 0.065 Uiso 1 1 calc R . .
C41 C 0.1881(4) 0.7243(5) 0.1418(3) 0.0618(19) Uani 1 1 d . . .
N42 N 0.2300(5) 0.6982(5) 0.1315(3) 0.081(2) Uani 1 1 d . . .
B11X B 0.3606(6) 0.1727(8) 0.0552(2) 0.0984(16) Uani 0.442(7) 1 d PDU A 1
F12X F 0.3705(9) 0.2355(8) 0.0307(3) 0.1017(18) Uani 0.442(7) 1 d PDU A 1
F13X F 0.3437(9) 0.1917(11) 0.0892(3) 0.1021(19) Uani 0.442(7) 1 d PDU A 1
F14X F 0.2947(9) 0.0931(9) 0.0435(5) 0.0987(19) Uani 0.442(7) 1 d PDU A 1
F15X F 0.4372(7) 0.1711(10) 0.0567(3) 0.1013(16) Uani 0.442(7) 1 d PDU A 1
B11Y B 0.3554(5) 0.1635(6) 0.0570(2) 0.0978(15) Uani 0.558(7) 1 d PDU A 2
F12Y F 0.4108(6) 0.2112(8) 0.0295(2) 0.1033(18) Uani 0.558(7) 1 d PDU A 2
F13Y F 0.3386(8) 0.2177(8) 0.0779(3) 0.1010(17) Uani 0.558(7) 1 d PDU A 2
F14Y F 0.3881(7) 0.1219(7) 0.0777(2) 0.1015(17) Uani 0.558(7) 1 d PDU A 2
F15Y F 0.2793(7) 0.0986(8) 0.0423(4) 0.0973(19) Uani 0.558(7) 1 d PDU A 2

loop_
_atom_site_aniso_label
_atom_site_aniso_U_11
_atom_site_aniso_U_22
_atom_site_aniso_U_33
_atom_site_aniso_U_23
_atom_site_aniso_U_13
_atom_site_aniso_U_12
Ag1 0.0388(4) 0.0388(4) 0.1378(11) 0.000 0.000 0.0194(2)
Ni1 0.0224(4) 0.0224(4) 0.0247(5) 0.000 0.000 0.0112(2)
N11 0.028(2) 0.029(2) 0.030(2) 0.0070(15) 0.0007(15) 0.0124(17)
C12 0.029(2) 0.029(2) 0.033(2) 0.0008(19) -0.0080(19) 0.011(2)
C13 0.053(3) 0.032(3) 0.039(3) 0.006(2) 0.002(2) 0.019(2)
C14 0.066(4) 0.040(3) 0.046(3) 0.015(3) 0.009(3) 0.021(3)
C15 0.057(4) 0.049(3) 0.041(3) 0.014(3) 0.016(3) 0.023(3)
C16 0.042(3) 0.041(3) 0.027(2) 0.007(2) 0.008(2) 0.020(2)
N21 0.031(2) 0.032(2) 0.036(2) 0.0068(17) 0.0053(17) 0.0147(18)
N22 0.0220(18) 0.0225(18) 0.036(2) 0.0039(15) -0.0003(15) 0.0091(15)
C23 0.026(2) 0.026(2) 0.038(3) -0.0038(18) 0.0020(18) 0.0106(19)
C24 0.029(2) 0.025(2) 0.046(3) 0.005(2) 0.007(2) 0.008(2)
C25 0.037(3) 0.030(3) 0.055(3) 0.012(2) 0.014(2) 0.012(2)
C26 0.042(3) 0.032(3) 0.034(3) 0.008(2) -0.001(2) 0.015(2)
C31 0.034(3) 0.030(2) 0.044(3) 0.013(2) 0.003(2) 0.013(2)
C32 0.037(3) 0.037(3) 0.047(3) 0.015(2) 0.003(2) 0.022(2)
C33 0.036(3) 0.033(3) 0.066(4) 0.010(2) 0.003(3) 0.019(2)
C34 0.040(3) 0.039(3) 0.085(5) 0.021(3) 0.009(3) 0.022(3)
C35 0.039(3) 0.064(4) 0.077(5) 0.017(4) -0.007(3) 0.026(3)
C36 0.043(3) 0.059(4) 0.057(4) 0.011(3) -0.011(3) 0.023(3)
C41 0.036(3) 0.045(4) 0.108(6) 0.017(4) 0.004(3) 0.023(3)
N42 0.051(4) 0.054(4) 0.148(7) 0.017(4) -0.002(4) 0.034(3)
B11X 0.084(3) 0.138(4) 0.062(2) -0.018(2) -0.019(2) 0.048(2)
F12X 0.087(3) 0.138(4) 0.068(3) -0.015(2) -0.018(2) 0.047(3)
F13X 0.089(3) 0.140(4) 0.063(3) -0.019(2) -0.017(2) 0.046(3)
F14X 0.085(3) 0.137(4) 0.062(3) -0.017(2) -0.019(2) 0.047(3)
F15X 0.085(3) 0.140(4) 0.067(3) -0.016(2) -0.017(2) 0.048(3)
B11Y 0.084(3) 0.138(4) 0.062(2) -0.017(2) -0.0190(19) 0.048(2)
F12Y 0.087(3) 0.140(4) 0.069(2) -0.015(2) -0.015(2) 0.046(3)
F13Y 0.089(3) 0.138(4) 0.065(3) -0.019(2) -0.018(2) 0.049(3)
F14Y 0.086(3) 0.140(4) 0.068(3) -0.014(2) -0.020(2) 0.048(3)
F15Y 0.084(3) 0.137(4) 0.061(2) -0.017(2) -0.019(2) 0.048(3)

loop_
_atom_type_symbol
_atom_type_description
_atom_type_scat_dispersion_real
_atom_type_scat_dispersion_imag
_atom_type_scat_source
C C 0.0033 0.0016 'International Tables Vol C Tables 4.2.6.8 and 6.1.1.4'
H H 0.0000 0.0000 'International Tables Vol C Tables 4.2.6.8 and 6.1.1.4'
B B 0.0013 0.0007 'International Tables Vol C Tables 4.2.6.8 and 6.1.1.4'
N N 0.0061 0.0033 'International Tables Vol C Tables 4.2.6.8 and 6.1.1.4'
F F 0.0171 0.0103 'International Tables Vol C Tables 4.2.6.8 and 6.1.1.4'
Ni Ni 0.3393 1.1124 'International Tables Vol C Tables 4.2.6.8 and 6.1.1.4'
Ag Ag -0.8971 1.1015 'International Tables Vol C Tables 4.2.6.8 and 6.1.1.4'

loop_
_geom_angle_atom_site_label_1
_geom_angle_atom_site_label_2
_geom_angle_atom_site_label_3
_geom_angle
_geom_angle_site_symmetry_1
_geom_angle_site_symmetry_3
N42 Ag1 N42 114.67(18) . 3_565
N42 Ag1 N42 114.67(18) . 2_665
N42 Ag1 N42 114.67(18) 3_565 2_665
N22 Ni1 N22 99.22(14) 2_675 .
N22 Ni1 N22 99.22(14) 2_675 3_465
N22 Ni1 N22 99.22(14) . 3_465
N22 Ni1 N11 169.31(15) 2_675 2_675
N22 Ni1 N11 77.39(16) . 2_675
N22 Ni1 N11 91.36(16) 3_465 2_675
N22 Ni1 N11 77.39(16) 2_675 3_465
N22 Ni1 N11 91.36(16) . 3_465
N22 Ni1 N11 169.31(16) 3_465 3_465
N11 Ni1 N11 92.47(16) 2_675 3_465
N22 Ni1 N11 91.36(16) 2_675 .
N22 Ni1 N11 169.31(15) . .
N22 Ni1 N11 77.39(16) 3_465 .
N11 Ni1 N11 92.47(16) 2_675 .
N11 Ni1 N11 92.47(16) 3_465 .
C12 N11 C16 118.9(4) . .
C12 N11 Ni1 115.0(3) . .
C16 N11 Ni1 125.9(4) . .
N11 C12 C13 122.1(5) . .
N11 C12 C23 115.5(4) . 3_465
C13 C12 C23 122.3(5) . 3_465
C14 C13 C12 119.1(6) . .
C14 C13 H13 120.4 . .
C12 C13 H13 120.4 . .
C13 C14 C15 118.2(5) . .
C13 C14 H14 120.9 . .
C15 C14 H14 120.9 . .
C16 C15 C14 119.5(6) . .
C16 C15 H15 120.2 . .
C14 C15 H15 120.2 . .
N11 C16 C15 122.0(5) . .
N11 C16 H16 119.0 . .
C15 C16 H16 119.0 . .
C25 N21 N22 110.3(4) . .
C25 N21 C26 126.0(5) . .
N22 N21 C26 122.3(4) . .
C23 N22 N21 105.7(4) . .
C23 N22 Ni1 114.0(3) . .
N21 N22 Ni1 140.2(3) . .
N22 C23 C24 110.0(5) . .
N22 C23 C12 117.3(4) . 2_675
C24 C23 C12 132.6(5) . 2_675
C25 C24 C23 106.1(5) . .
C25 C24 H24 127.0 . .
C23 C24 H24 127.0 . .
C24 C25 N21 107.8(5) . .
C24 C25 H25 126.1 . .
N21 C25 H25 126.1 . .
N21 C26 C31 114.1(5) . .
N21 C26 H26A 108.7 . .
C31 C26 H26A 108.7 . .
N21 C26 H26B 108.7 . .
C31 C26 H26B 108.7 . .
H26A C26 H26B 107.6 . .
C32 C31 C36 121.3(6) . .
C32 C31 C26 121.8(5) . .
C36 C31 C26 116.8(6) . .
C31 C32 C33 119.1(5) . .
C31 C32 H32 120.4 . .
C33 C32 H32 120.4 . .
C34 C33 C32 119.5(6) . .
C34 C33 H33 120.2 . .
C32 C33 H33 120.2 . .
C33 C34 C35 121.8(6) . .
C33 C34 C41 118.1(7) . .
C35 C34 C41 120.1(7) . .
C36 C35 C34 119.1(6) . .
C36 C35 H35 120.4 . .
C34 C35 H35 120.4 . .
C35 C36 C31 119.0(7) . .
C35 C36 H36 120.5 . .
C31 C36 H36 120.5 . .
N42 C41 C34 178.9(9) . .
C41 N42 Ag1 169.0(8) . .
F15X B11X F14X 109.5(8) . .
F15X B11X F13X 107.7(8) . .
F14X B11X F13X 111.1(8) . .
F15X B11X F12X 108.4(8) . .
F14X B11X F12X 108.9(8) . .
F13X B11X F12X 111.1(8) . .
F12Y B11Y F15Y 108.7(7) . .
F12Y B11Y F14Y 112.3(7) . .
F15Y B11Y F14Y 105.8(7) . .
F12Y B11Y F13Y 109.0(7) . .
F15Y B11Y F13Y 110.1(7) . .
F14Y B11Y F13Y 110.9(7) . .

loop_
_geom_bond_atom_site_label_1
_geom_bond_atom_site_label_2
_geom_bond_distance
_geom_bond_site_symmetry_2
Ag1 N42 2.239(7) .
Ag1 N42 2.239(7) 3_565
Ag1 N42 2.239(7) 2_665
Ni1 N22 2.107(4) 2_675
Ni1 N22 2.107(4) .
Ni1 N22 2.107(4) 3_465
Ni1 N11 2.107(4) 2_675
Ni1 N11 2.107(4) 3_465
Ni1 N11 2.107(4) .
N11 C12 1.327(7) .
N11 C16 1.355(6) .
C12 C13 1.399(7) .
C12 C23 1.450(7) 3_465
C13 C14 1.388(9) .
C13 H13 0.9500 .
C14 C15 1.389(10) .
C14 H14 0.9500 .
C15 C16 1.378(8) .
C15 H15 0.9500 .
C16 H16 0.9500 .
N21 C25 1.358(7) .
N21 N22 1.358(6) .
N21 C26 1.439(7) .
N22 C23 1.331(6) .
C23 C24 1.403(7) .
C23 C12 1.450(7) 2_675
C24 C25 1.338(9) .
C24 H24 0.9500 .
C25 H25 0.9500 .
C26 C31 1.491(8) .
C26 H26A 0.9900 .
C26 H26B 0.9900 .
C31 C32 1.387(8) .
C31 C36 1.411(8) .
C32 C33 1.407(8) .
C32 H32 0.9500 .
C33 C34 1.364(9) .
C33 H33 0.9500 .
C34 C35 1.413(11) .
C34 C41 1.461(10) .
C35 C36 1.380(11) .
C35 H35 0.9500 .
C36 H36 0.9500 .
C41 N42 1.126(10) .
B11X F15X 1.3804(15) .
B11X F14X 1.381(2) .
B11X F13X 1.381(2) .
B11X F12X 1.382(2) .
B11Y F12Y 1.381(2) .
B11Y F15Y 1.3811(15) .
B11Y F14Y 1.381(2) .
B11Y F13Y 1.382(2) .

loop_
_geom_torsion_atom_site_label_1
_geom_torsion_atom_site_label_2
_geom_torsion_atom_site_label_3
_geom_torsion_atom_site_label_4
_geom_torsion
_geom_torsion_site_symmetry_1
_geom_torsion_site_symmetry_4
N22 Ni1 N11 C12 -106.7(4) 2_675 .
N22 Ni1 N11 C12 65.0(10) . .
N22 Ni1 N11 C12 -7.5(3) 3_465 .
N11 Ni1 N11 C12 83.3(4) 2_675 .
N11 Ni1 N11 C12 175.9(3) 3_465 .
N22 Ni1 N11 C16 78.1(4) 2_675 .
N22 Ni1 N11 C16 -110.3(9) . .
N22 Ni1 N11 C16 177.2(4) 3_465 .
N11 Ni1 N11 C16 -92.0(3) 2_675 .
N11 Ni1 N11 C16 0.6(4) 3_465 .
C16 N11 C12 C13 1.7(7) . .
Ni1 N11 C12 C13 -173.9(4) . .
C16 N11 C12 C23 -176.6(4) . 3_465
Ni1 N11 C12 C23 7.7(5) . 3_465
N11 C12 C13 C14 0.5(9) . .
C23 C12 C13 C14 178.8(6) 3_465 .
C12 C13 C14 C15 -0.9(10) . .
C13 C14 C15 C16 -0.9(10) . .
C12 N11 C16 C15 -3.6(8) . .
Ni1 N11 C16 C15 171.5(5) . .
C14 C15 C16 N11 3.2(10) . .
C25 N21 N22 C23 0.9(6) . .
C26 N21 N22 C23 168.3(5) . .
C25 N21 N22 Ni1 -177.8(4) . .
C26 N21 N22 Ni1 -10.4(8) . .
N22 Ni1 N22 C23 -163.6(3) 2_675 .
N22 Ni1 N22 C23 95.4(4) 3_465 .
N11 Ni1 N22 C23 6.1(3) 2_675 .
N11 Ni1 N22 C23 -86.1(4) 3_465 .
N11 Ni1 N22 C23 24.9(11) . .
N22 Ni1 N22 N21 15.0(5) 2_675 .
N22 Ni1 N22 N21 -86.0(4) 3_465 .
N11 Ni1 N22 N21 -175.3(5) 2_675 .
N11 Ni1 N22 N21 92.4(5) 3_465 .
N11 Ni1 N22 N21 -156.6(8) . .
N21 N22 C23 C24 0.2(5) . .
Ni1 N22 C23 C24 179.2(3) . .
N21 N22 C23 C12 176.8(4) . 2_675
Ni1 N22 C23 C12 -4.1(6) . 2_675
N22 C23 C24 C25 -1.1(6) . .
C12 C23 C24 C25 -177.1(5) 2_675 .
C23 C24 C25 N21 1.6(6) . .
N22 N21 C25 C24 -1.6(6) . .
C26 N21 C25 C24 -168.4(5) . .
C25 N21 C26 C31 85.2(6) . .
N22 N21 C26 C31 -80.2(6) . .
N21 C26 C31 C32 2.1(7) . .
N21 C26 C31 C36 -174.6(5) . .
C36 C31 C32 C33 -3.4(8) . .
C26 C31 C32 C33 -179.9(5) . .
C31 C32 C33 C34 1.0(8) . .
C32 C33 C34 C35 1.3(9) . .
C32 C33 C34 C41 -178.1(5) . .
C33 C34 C35 C36 -1.3(10) . .
C41 C34 C35 C36 178.1(6) . .
C34 C35 C36 C31 -1.0(10) . .
C32 C31 C36 C35 3.4(9) . .
C26 C31 C36 C35 -179.9(6) . .
C33 C34 C41 N42 -91(62) . .
C35 C34 C41 N42 89(62) . .
C34 C41 N42 Ag1 -116(60) . .
N42 Ag1 N42 C41 -14(4) 3_565 .
N42 Ag1 N42 C41 121(4) 2_665 .
